data_2231726
loop_
_publ_author_name
'Wei, Ang Chee'
'Ali, Mohamed Ashraf'
'Choon, Tan Soo'
'Quah, Ching Kheng'
'Fun, Hoong-Kun'

_publ_section_title
;
 1'-Methyl-4'-phenyldispiro[indan-2,2'-pyrrolidine-3',2''-indan]-1,3,1''-trione
;
_journal_coeditor_code WN2448
_journal_issue 9
_journal_name_full 'Acta Crystallographica Section E'
_journal_page_first o2383
_journal_paper_doi 10.1107/S1600536811032934
_journal_volume 67
_journal_year 2011
_chemical_formula_iupac 'C27 H21 N O3'
_chemical_formula_moiety 'C27 H21 N O3'
_chemical_formula_sum 'C27 H21 N O3'
_chemical_formula_weight 407.45
_chemical_name_systematic
;
1'-Methyl-4'-phenyldispiro[indan-2,2'-pyrrolidine-3',2''-indan]-1,3,1''-trione
;
_space_group_IT_number 14
_symmetry_cell_setting monoclinic
_symmetry_space_group_name_Hall '-P 2ybc'
_symmetry_space_group_name_H-M 'P 1 21/c 1'
_atom_sites_solution_hydrogens geom
_atom_sites_solution_primary direct
_atom_sites_solution_secondary difmap
_audit_creation_method SHELXL-97
_cell_angle_alpha 90.00
_cell_angle_beta 109.693(2)
_cell_angle_gamma 90.00
_cell_formula_units_Z 4
_cell_length_a 8.4578(7)
_cell_length_b 11.6194(9)
_cell_length_c 22.6360(16)
_cell_measurement_reflns_used 5963
_cell_measurement_temperature 296
_cell_measurement_theta_max 28.18
_cell_measurement_theta_min 2.56
_cell_volume 2094.4(3)
_computing_cell_refinement 'SAINT (Bruker, 2009)'
_computing_data_collection 'APEX2 (Bruker, 2009)'
_computing_data_reduction 'SAINT (Bruker, 2009)'
_computing_molecular_graphics 'SHELXTL (Sheldrick, 2008)'
_computing_publication_material 'SHELXTL (Sheldrick, 2008) and PLATON (Spek, 2009)'
_computing_structure_refinement 'SHELXTL (Sheldrick, 2008)'
_computing_structure_solution 'SHELXTL (Sheldrick, 2008)'
_diffrn_ambient_temperature 296
_diffrn_measured_fraction_theta_full 0.993
_diffrn_measured_fraction_theta_max 0.993
_diffrn_measurement_device_type
;
Bruker SMART APEXII DUO CCD area-detector
;
_diffrn_measurement_method '\f and \w'
_diffrn_radiation_monochromator graphite
_diffrn_radiation_source 'fine-focus sealed tube'
_diffrn_radiation_type MoK\a
_diffrn_radiation_wavelength 0.71073
_diffrn_reflns_av_R_equivalents 0.0347
_diffrn_reflns_av_sigmaI/netI 0.0332
_diffrn_reflns_limit_h_max 11
_diffrn_reflns_limit_h_min -11
_diffrn_reflns_limit_k_max 16
_diffrn_reflns_limit_k_min -15
_diffrn_reflns_limit_l_max 31
_diffrn_reflns_limit_l_min -31
_diffrn_reflns_number 23854
_diffrn_reflns_theta_full 30.05
_diffrn_reflns_theta_max 30.05
_diffrn_reflns_theta_min 1.91
_diffrn_standards_number 0
_exptl_absorpt_coefficient_mu 0.084
_exptl_absorpt_correction_T_max 0.9879
_exptl_absorpt_correction_T_min 0.9716
_exptl_absorpt_correction_type multi-scan
_exptl_absorpt_process_details '(<i>SADABS</i>; Bruker, 2009)'
_exptl_crystal_colour yellow
_exptl_crystal_density_diffrn 1.292
_exptl_crystal_density_method 'not measured'
_exptl_crystal_description block
_exptl_crystal_F_000 856
_exptl_crystal_size_max 0.344
_exptl_crystal_size_mid 0.256
_exptl_crystal_size_min 0.145
_refine_diff_density_max 0.197
_refine_diff_density_min -0.212
_refine_ls_extinction_method none
_refine_ls_goodness_of_fit_ref 1.033
_refine_ls_hydrogen_treatment constr
_refine_ls_matrix_type full
_refine_ls_number_parameters 281
_refine_ls_number_reflns 6084
_refine_ls_number_restraints 0
_refine_ls_restrained_S_all 1.033
_refine_ls_R_factor_all 0.0845
_refine_ls_R_factor_gt 0.0520
_refine_ls_shift/su_max 0.001
_refine_ls_shift/su_mean 0.001
_refine_ls_structure_factor_coef Fsqd
_refine_ls_weighting_details 'calc w=1/[\s^2^(Fo^2^)+(0.0731P)^2^+0.4081P] where P=(Fo^2^+2Fc^2^)/3'
_refine_ls_weighting_scheme calc
_refine_ls_wR_factor_gt 0.1401
_refine_ls_wR_factor_ref 0.1631
_reflns_number_gt 3982
_reflns_number_total 6084
_reflns_threshold_expression I>2\s(I)
_cod_data_source_file wn2448.cif
_cod_data_source_block I
_cod_original_sg_symbol_H-M 'P 21/c'
_cod_database_code 2231726
_cod_database_fobs_code 2231726

loop_
_symmetry_equiv_pos_as_xyz
'x, y, z'
'-x, y+1/2, -z+1/2'
'-x, -y, -z'
'x, -y-1/2, z-1/2'

loop_
_atom_site_type_symbol
_atom_site_label
_atom_site_fract_x
_atom_site_fract_y
_atom_site_fract_z
_atom_site_U_iso_or_equiv
_atom_site_adp_type
_atom_site_calc_flag
_atom_site_refinement_flags
_atom_site_occupancy
_atom_site_symmetry_multiplicity
O O1 1.34827(16) 0.31094(11) 0.95641(6) 0.0717(4) Uani d . 1 1
O O2 1.00814(19) 0.39487(11) 0.75292(5) 0.0679(4) Uani d . 1 1
O O3 0.98637(17) 0.36481(11) 0.97255(5) 0.0622(3) Uani d . 1 1
N N1 1.15973(17) 0.19994(11) 0.83324(7) 0.0517(3) Uani d . 1 1
C C1 0.7927(4) 0.0968(2) 0.94738(12) 0.0926(8) Uani d . 1 1
H H1A 0.8054 0.1696 0.9654 0.111 Uiso calc R 1 1
C C2 0.6731(4) 0.0227(2) 0.95567(14) 0.1032(9) Uani d . 1 1
H H2A 0.6047 0.0476 0.9778 0.124 Uiso calc R 1 1
C C3 0.6549(3) -0.0845(2) 0.93209(12) 0.0863(7) Uani d . 1 1
H H3A 0.5778 -0.1352 0.9390 0.104 Uiso calc R 1 1
C C4 0.7512(4) -0.1166(2) 0.89819(17) 0.1153(10) Uani d . 1 1
H H4A 0.7393 -0.1902 0.8812 0.138 Uiso calc R 1 1
C C5 0.8678(3) -0.04216(18) 0.88813(14) 0.0938(8) Uani d . 1 1
H H5A 0.9306 -0.0661 0.8637 0.113 Uiso calc R 1 1
C C6 0.89185(19) 0.06577(13) 0.91353(7) 0.0457(3) Uani d . 1 1
C C7 1.02348(18) 0.14830(12) 0.90680(7) 0.0415(3) Uani d . 1 1
H H7A 1.0976 0.1668 0.9494 0.050 Uiso calc R 1 1
C C8 1.1369(2) 0.10356(15) 0.87084(10) 0.0607(5) Uani d . 1 1
H H8A 1.2442 0.0783 0.8999 0.073 Uiso calc R 1 1
H H8B 1.0839 0.0394 0.8441 0.073 Uiso calc R 1 1
C C9 1.3153(3) 0.2003(2) 0.81922(12) 0.0852(7) Uani d . 1 1
H H9A 1.3127 0.2618 0.7906 0.128 Uiso calc R 1 1
H H9B 1.3275 0.1282 0.8005 0.128 Uiso calc R 1 1
H H9C 1.4084 0.2112 0.8573 0.128 Uiso calc R 1 1
C C10 1.11262(17) 0.30515(12) 0.85686(7) 0.0414(3) Uani d . 1 1
C C11 1.24588(18) 0.36203(13) 0.91420(7) 0.0466(3) Uani d . 1 1
C C12 1.22771(17) 0.48842(13) 0.90556(7) 0.0424(3) Uani d . 1 1
C C13 1.2992(2) 0.57672(14) 0.94769(8) 0.0504(4) Uani d . 1 1
H H13A 1.3671 0.5608 0.9886 0.060 Uiso calc R 1 1
C C14 1.2661(2) 0.68821(15) 0.92684(9) 0.0575(4) Uani d . 1 1
H H14A 1.3126 0.7485 0.9542 0.069 Uiso calc R 1 1
C C15 1.1648(2) 0.71263(15) 0.86571(9) 0.0599(4) Uani d . 1 1
H H15A 1.1453 0.7889 0.8529 0.072 Uiso calc R 1 1
C C16 1.0922(2) 0.62575(14) 0.82347(8) 0.0523(4) Uani d . 1 1
H H16A 1.0239 0.6422 0.7826 0.063 Uiso calc R 1 1
C C17 1.12528(18) 0.51301(13) 0.84439(7) 0.0428(3) Uani d . 1 1
C C18 1.07040(19) 0.40499(14) 0.80921(7) 0.0461(3) Uani d . 1 1
C C19 0.95609(16) 0.26431(12) 0.87430(6) 0.0378(3) Uani d . 1 1
C C20 0.91217(19) 0.35346(12) 0.91692(7) 0.0428(3) Uani d . 1 1
C C21 0.76765(19) 0.42024(13) 0.87730(8) 0.0477(4) Uani d . 1 1
C C22 0.7002(3) 0.52158(15) 0.89235(11) 0.0663(5) Uani d . 1 1
H H22A 0.7461 0.5559 0.9316 0.080 Uiso calc R 1 1
C C23 0.5639(3) 0.5683(2) 0.84708(15) 0.0856(7) Uani d . 1 1
H H23A 0.5155 0.6354 0.8555 0.103 Uiso calc R 1 1
C C24 0.4974(3) 0.5161(2) 0.78866(14) 0.0898(8) Uani d . 1 1
H H24A 0.4044 0.5491 0.7588 0.108 Uiso calc R 1 1
C C25 0.5656(2) 0.41625(19) 0.77349(10) 0.0710(6) Uani d . 1 1
H H25A 0.5206 0.3829 0.7340 0.085 Uiso calc R 1 1
C C26 0.70320(18) 0.36772(13) 0.81919(8) 0.0477(4) Uani d . 1 1
C C27 0.79686(18) 0.25889(13) 0.81565(7) 0.0456(3) Uani d . 1 1
H H27A 0.8256 0.2571 0.7776 0.055 Uiso calc R 1 1
H H27B 0.7304 0.1914 0.8167 0.055 Uiso calc R 1 1

loop_
_atom_site_aniso_label
_atom_site_aniso_U_11
_atom_site_aniso_U_22
_atom_site_aniso_U_33
_atom_site_aniso_U_12
_atom_site_aniso_U_13
_atom_site_aniso_U_23
O1 0.0569(7) 0.0572(7) 0.0736(8) -0.0085(6) -0.0143(6) 0.0166(6)
O2 0.0945(10) 0.0639(8) 0.0383(6) -0.0176(7) 0.0131(6) 0.0000(5)
O3 0.0805(8) 0.0580(7) 0.0440(7) -0.0050(6) 0.0155(6) -0.0125(5)
N1 0.0550(7) 0.0446(7) 0.0638(9) -0.0008(6) 0.0309(7) -0.0027(6)
C1 0.128(2) 0.0670(13) 0.119(2) -0.0339(13) 0.0878(18) -0.0193(13)
C2 0.122(2) 0.0954(19) 0.125(2) -0.0344(16) 0.0859(18) -0.0022(16)
C3 0.0723(13) 0.0836(16) 0.0965(17) -0.0276(12) 0.0200(12) 0.0272(13)
C4 0.119(2) 0.0597(14) 0.181(3) -0.0419(14) 0.069(2) -0.0216(17)
C5 0.0971(16) 0.0507(11) 0.155(2) -0.0228(11) 0.0698(17) -0.0251(13)
C6 0.0477(7) 0.0391(7) 0.0461(8) -0.0035(6) 0.0103(6) 0.0053(6)
C7 0.0449(7) 0.0352(7) 0.0431(8) -0.0017(5) 0.0130(6) 0.0005(6)
C8 0.0684(11) 0.0437(9) 0.0810(13) 0.0068(8) 0.0396(10) 0.0044(8)
C9 0.0804(14) 0.0779(14) 0.122(2) 0.0045(11) 0.0670(14) 0.0036(13)
C10 0.0420(7) 0.0378(7) 0.0428(8) -0.0054(5) 0.0120(6) -0.0010(6)
C11 0.0398(7) 0.0463(8) 0.0475(8) -0.0071(6) 0.0064(6) 0.0056(7)
C12 0.0391(6) 0.0417(7) 0.0457(8) -0.0060(6) 0.0131(6) 0.0017(6)
C13 0.0497(8) 0.0520(9) 0.0476(8) -0.0098(7) 0.0139(7) -0.0029(7)
C14 0.0677(10) 0.0469(9) 0.0613(11) -0.0081(8) 0.0260(9) -0.0119(8)
C15 0.0736(11) 0.0420(9) 0.0670(11) 0.0037(8) 0.0275(9) 0.0034(8)
C16 0.0571(9) 0.0498(9) 0.0498(9) 0.0016(7) 0.0176(7) 0.0083(7)
C17 0.0429(7) 0.0429(8) 0.0426(8) -0.0046(6) 0.0146(6) 0.0033(6)
C18 0.0485(8) 0.0489(8) 0.0396(8) -0.0080(6) 0.0132(6) 0.0010(6)
C19 0.0380(6) 0.0349(7) 0.0383(7) -0.0038(5) 0.0098(5) -0.0032(5)
C20 0.0477(7) 0.0362(7) 0.0453(8) -0.0065(6) 0.0170(6) -0.0035(6)
C21 0.0480(8) 0.0405(8) 0.0611(10) 0.0006(6) 0.0267(7) 0.0062(7)
C22 0.0780(12) 0.0463(9) 0.0926(14) 0.0087(8) 0.0524(11) 0.0089(9)
C23 0.0805(14) 0.0618(13) 0.134(2) 0.0262(11) 0.0619(16) 0.0306(14)
C24 0.0582(11) 0.0838(16) 0.129(2) 0.0260(11) 0.0339(13) 0.0571(16)
C25 0.0481(9) 0.0771(13) 0.0796(13) 0.0005(9) 0.0108(9) 0.0307(11)
C26 0.0370(7) 0.0469(8) 0.0578(9) -0.0028(6) 0.0141(6) 0.0135(7)
C27 0.0434(7) 0.0443(8) 0.0428(8) -0.0079(6) 0.0064(6) -0.0026(6)

loop_
_atom_type_symbol
_atom_type_description
_atom_type_scat_dispersion_real
_atom_type_scat_dispersion_imag
_atom_type_scat_source
C C 0.0033 0.0016 'International Tables Vol C Tables 4.2.6.8 and 6.1.1.4'
H H 0.0000 0.0000 'International Tables Vol C Tables 4.2.6.8 and 6.1.1.4'
N N 0.0061 0.0033 'International Tables Vol C Tables 4.2.6.8 and 6.1.1.4'
O O 0.0106 0.0060 'International Tables Vol C Tables 4.2.6.8 and 6.1.1.4'

loop_
_geom_angle_atom_site_label_1
_geom_angle_atom_site_label_2
_geom_angle_atom_site_label_3
_geom_angle
C10 N1 C9 117.49(14)
C10 N1 C8 109.06(12)
C9 N1 C8 115.95(15)
C6 C1 C2 121.8(2)
C6 C1 H1A 119.1
C2 C1 H1A 119.1
C3 C2 C1 120.8(2)
C3 C2 H2A 119.6
C1 C2 H2A 119.6
C2 C3 C4 118.2(2)
C2 C3 H3A 120.9
C4 C3 H3A 120.9
C3 C4 C5 121.4(2)
C3 C4 H4A 119.3
C5 C4 H4A 119.3
C6 C5 C4 121.1(2)
C6 C5 H5A 119.4
C4 C5 H5A 119.4
C1 C6 C5 116.57(17)
C1 C6 C7 120.11(15)
C5 C6 C7 123.30(16)
C6 C7 C8 116.63(13)
C6 C7 C19 115.67(12)
C8 C7 C19 103.73(12)
C6 C7 H7A 106.7
C8 C7 H7A 106.7
C19 C7 H7A 106.7
N1 C8 C7 106.11(12)
N1 C8 H8A 110.5
C7 C8 H8A 110.5
N1 C8 H8B 110.5
C7 C8 H8B 110.5
H8A C8 H8B 108.7
N1 C9 H9A 109.5
N1 C9 H9B 109.5
H9A C9 H9B 109.5
N1 C9 H9C 109.5
H9A C9 H9C 109.5
H9B C9 H9C 109.5
N1 C10 C18 113.94(12)
N1 C10 C11 117.22(13)
C18 C10 C11 101.33(11)
N1 C10 C19 101.41(11)
C18 C10 C19 112.68(12)
C11 C10 C19 110.70(11)
O1 C11 C12 127.32(14)
O1 C11 C10 125.30(15)
C12 C11 C10 107.33(12)
C13 C12 C17 120.70(14)
C13 C12 C11 129.62(14)
C17 C12 C11 109.66(13)
C14 C13 C12 117.91(16)
C14 C13 H13A 121.0
C12 C13 H13A 121.0
C13 C14 C15 121.34(16)
C13 C14 H14A 119.3
C15 C14 H14A 119.3
C16 C15 C14 121.36(16)
C16 C15 H15A 119.3
C14 C15 H15A 119.3
C15 C16 C17 117.45(15)
C15 C16 H16A 121.3
C17 C16 H16A 121.3
C16 C17 C12 121.24(14)
C16 C17 C18 128.89(14)
C12 C17 C18 109.83(13)
O2 C18 C17 126.70(14)
O2 C18 C10 125.44(14)
C17 C18 C10 107.82(12)
C27 C19 C20 103.96(11)
C27 C19 C7 116.64(11)
C20 C19 C7 114.48(12)
C27 C19 C10 111.13(11)
C20 C19 C10 110.71(11)
C7 C19 C10 100.09(11)
O3 C20 C21 127.61(14)
O3 C20 C19 125.02(14)
C21 C20 C19 107.37(12)
C26 C21 C22 122.67(16)
C26 C21 C20 109.10(13)
C22 C21 C20 128.23(17)
C23 C22 C21 117.4(2)
C23 C22 H22A 121.3
C21 C22 H22A 121.3
C22 C23 C24 120.5(2)
C22 C23 H23A 119.7
C24 C23 H23A 119.7
C23 C24 C25 122.1(2)
C23 C24 H24A 119.0
C25 C24 H24A 119.0
C26 C25 C24 117.9(2)
C26 C25 H25A 121.0
C24 C25 H25A 121.0
C21 C26 C25 119.43(17)
C21 C26 C27 111.98(13)
C25 C26 C27 128.58(17)
C26 C27 C19 104.01(12)
C26 C27 H27A 111.0
C19 C27 H27A 111.0
C26 C27 H27B 111.0
C19 C27 H27B 111.0
H27A C27 H27B 109.0

loop_
_geom_bond_atom_site_label_1
_geom_bond_atom_site_label_2
_geom_bond_distance
O1 C11 1.2073(18)
O2 C18 1.2092(18)
O3 C20 1.2102(18)
N1 C10 1.4432(19)
N1 C9 1.454(2)
N1 C8 1.459(2)
C1 C6 1.362(3)
C1 C2 1.388(3)
C1 H1A 0.9300
C2 C3 1.344(4)
C2 H2A 0.9300
C3 C4 1.346(4)
C3 H3A 0.9300
C4 C5 1.387(3)
C4 H4A 0.9300
C5 C6 1.366(3)
C5 H5A 0.9300
C6 C7 1.515(2)
C7 C8 1.542(2)
C7 C19 1.549(2)
C7 H7A 0.9800
C8 H8A 0.9700
C8 H8B 0.9700
C9 H9A 0.9600
C9 H9B 0.9600
C9 H9C 0.9600
C10 C18 1.542(2)
C10 C11 1.551(2)
C10 C19 1.5766(19)
C11 C12 1.483(2)
C12 C13 1.393(2)
C12 C17 1.393(2)
C13 C14 1.375(2)
C13 H13A 0.9300
C14 C15 1.389(3)
C14 H14A 0.9300
C15 C16 1.384(2)
C15 H15A 0.9300
C16 C17 1.389(2)
C16 H16A 0.9300
C17 C18 1.475(2)
C19 C27 1.5411(19)
C19 C20 1.5438(19)
C20 C21 1.470(2)
C21 C26 1.384(2)
C21 C22 1.400(2)
C22 C23 1.370(3)
C22 H22A 0.9300
C23 C24 1.390(4)
C23 H23A 0.9300
C24 C25 1.390(3)
C24 H24A 0.9300
C25 C26 1.389(2)
C25 H25A 0.9300
C26 C27 1.508(2)
C27 H27A 0.9700
C27 H27B 0.9700

loop_
_geom_hbond_atom_site_label_D
_geom_hbond_atom_site_label_H
_geom_hbond_atom_site_label_A
_geom_hbond_distance_DH
_geom_hbond_distance_HA
_geom_hbond_distance_DA
_geom_hbond_angle_DHA
_geom_hbond_publ_flag
C27 H27A O2 0.97 2.42 3.069(2) 124 yes

loop_
_geom_torsion_atom_site_label_1
_geom_torsion_atom_site_label_2
_geom_torsion_atom_site_label_3
_geom_torsion_atom_site_label_4
_geom_torsion
C6 C1 C2 C3 2.3(5)
C1 C2 C3 C4 -2.5(5)
C2 C3 C4 C5 0.7(5)
C3 C4 C5 C6 1.5(5)
C2 C1 C6 C5 0.0(4)
C2 C1 C6 C7 -178.7(2)
C4 C5 C6 C1 -1.8(4)
C4 C5 C6 C7 176.8(2)
C1 C6 C7 C8 176.65(19)
C5 C6 C7 C8 -1.9(3)
C1 C6 C7 C19 -61.0(2)
C5 C6 C7 C19 120.5(2)
C10 N1 C8 C7 16.59(18)
C9 N1 C8 C7 151.92(17)
C6 C7 C8 N1 140.91(14)
C19 C7 C8 N1 12.50(17)
C9 N1 C10 C18 66.1(2)
C8 N1 C10 C18 -159.39(14)
C9 N1 C10 C11 -52.0(2)
C8 N1 C10 C11 82.57(16)
C9 N1 C10 C19 -172.61(16)
C8 N1 C10 C19 -38.06(16)
N1 C10 C11 O1 -34.0(2)
C18 C10 C11 O1 -158.66(17)
C19 C10 C11 O1 81.6(2)
N1 C10 C11 C12 143.58(13)
C18 C10 C11 C12 18.94(15)
C19 C10 C11 C12 -100.80(14)
O1 C11 C12 C13 -13.2(3)
C10 C11 C12 C13 169.23(15)
O1 C11 C12 C17 165.01(17)
C10 C11 C12 C17 -12.52(16)
C17 C12 C13 C14 -0.4(2)
C11 C12 C13 C14 177.69(16)
C12 C13 C14 C15 0.0(2)
C13 C14 C15 C16 0.4(3)
C14 C15 C16 C17 -0.3(3)
C15 C16 C17 C12 0.0(2)
C15 C16 C17 C18 -177.50(16)
C13 C12 C17 C16 0.4(2)
C11 C12 C17 C16 -178.01(14)
C13 C12 C17 C18 178.31(13)
C11 C12 C17 C18 -0.12(17)
C16 C17 C18 O2 12.6(3)
C12 C17 C18 O2 -165.04(16)
C16 C17 C18 C10 -169.50(15)
C12 C17 C18 C10 12.82(16)
N1 C10 C18 O2 32.0(2)
C11 C10 C18 O2 158.81(16)
C19 C10 C18 O2 -82.9(2)
N1 C10 C18 C17 -145.92(13)
C11 C10 C18 C17 -19.09(15)
C19 C10 C18 C17 99.24(14)
C6 C7 C19 C27 -42.73(18)
C8 C7 C19 C27 86.27(15)
C6 C7 C19 C20 78.95(15)
C8 C7 C19 C20 -152.06(13)
C6 C7 C19 C10 -162.65(12)
C8 C7 C19 C10 -33.65(14)
N1 C10 C19 C27 -80.25(14)
C18 C10 C19 C27 41.96(16)
C11 C10 C19 C27 154.64(12)
N1 C10 C19 C20 164.75(12)
C18 C10 C19 C20 -73.04(15)
C11 C10 C19 C20 39.63(16)
N1 C10 C19 C7 43.60(13)
C18 C10 C19 C7 165.81(12)
C11 C10 C19 C7 -81.52(13)
C27 C19 C20 O3 162.64(14)
C7 C19 C20 O3 34.26(19)
C10 C19 C20 O3 -77.95(18)
C27 C19 C20 C21 -17.88(14)
C7 C19 C20 C21 -146.26(12)
C10 C19 C20 C21 101.54(13)
O3 C20 C21 C26 -169.99(15)
C19 C20 C21 C26 10.55(16)
O3 C20 C21 C22 10.7(3)
C19 C20 C21 C22 -168.81(15)
C26 C21 C22 C23 0.6(2)
C20 C21 C22 C23 179.92(17)
C21 C22 C23 C24 -0.3(3)
C22 C23 C24 C25 -0.5(3)
C23 C24 C25 C26 0.9(3)
C22 C21 C26 C25 -0.2(2)
C20 C21 C26 C25 -179.63(14)
C22 C21 C26 C27 -179.01(14)
C20 C21 C26 C27 1.59(17)
C24 C25 C26 C21 -0.5(3)
C24 C25 C26 C27 178.03(16)
C21 C26 C27 C19 -12.89(16)
C25 C26 C27 C19 168.47(16)
C20 C19 C27 C26 18.05(14)
C7 C19 C27 C26 145.09(12)
C10 C19 C27 C26 -101.08(13)

loop_
_cod_related_entry_id
_cod_related_entry_database
_cod_related_entry_code
1 ChemSpider 28508213
